data_4021061
loop_
_publ_author_name
'Kian L. Tan'
'Steve Park'
'Jonathan A. Ellman'
'Robert G. Bergman'

_publ_section_title
;
 Intermolecular Coupling of Alkenes to Heterocycles
 via C-H Bond Activation
;
_journal_name_full 'Journal of Organic Chemistry'
_journal_page_first 7329
_journal_page_last 7335
_journal_paper_doi 10.1021/jo048666p
_journal_volume 69
_journal_year 2004
_chemical_formula_moiety 'C17 H28 N4 '
_chemical_formula_sum 'C17 H28 N4'
_chemical_formula_weight 288.43
_space_group_IT_number 2
_symmetry_cell_setting triclinic
_symmetry_Int_Tables_number 2
_symmetry_space_group_name_Hall '-P 1'
_symmetry_space_group_name_H-M 'P -1'
_cell_angle_alpha 74.897(3)
_cell_angle_beta 77.983(2)
_cell_angle_gamma 79.092(2)
_cell_formula_units_Z 2
_cell_length_a 6.0001(2)
_cell_length_b 12.2626(5)
_cell_length_c 12.4228(2)
_cell_measurement_temperature 143.2
_cell_volume 854.26(5)
_exptl_crystal_density_diffrn 1.121
_cod_original_formula_sum 'C17 H28 N4 '
_cod_database_code 4021061

loop_
_symmetry_equiv_pos_as_xyz
x,y,z
-x,-y,-z

loop_
_atom_site_label
_atom_site_type_symbol
_atom_site_fract_x
_atom_site_fract_y
_atom_site_fract_z
_atom_site_U_iso_or_equiv
_atom_site_adp_type
_atom_site_occupancy
_atom_site_calc_flag
_atom_site_refinement_flags
_atom_site_disorder_assembly
_atom_site_disorder_group
N(1) N 0.6172(7) 0.2463(3) 0.1829(3) 0.022(1) Uani 1.00 d . . .
N(2) N 0.3908(7) -0.0186(4) 0.1960(3) 0.018(1) Uani 1.00 d . . .
N(3) N 0.7298(7) -0.0476(4) 0.0826(3) 0.019(2) Uani 1.00 d . . .
N(4) N 0.8815(7) 0.1250(4) 0.0727(3) 0.017(1) Uani 1.00 d . . .
C(1) C 0.4635(8) 0.1711(4) 0.2174(4) 0.016(2) Uani 1.00 d . . .
C(2) C 0.5123(8) 0.0720(4) 0.1793(4) 0.017(2) Uani 1.00 d . . .
C(3) C 0.5268(9) -0.0895(4) 0.1370(4) 0.018(2) Uani 1.00 d . . .
C(4) C 0.7250(9) 0.0537(5) 0.1086(4) 0.016(2) Uani 1.00 d . . .
C(5) C 0.8145(9) 0.2177(4) 0.1149(4) 0.025(2) Uani 1.00 d . . .
C(6) C 0.2492(8) 0.2015(4) 0.2979(4) 0.023(2) Uani 1.00 d . . .
C(7) C 0.2934(8) 0.1548(4) 0.4196(4) 0.020(2) Uani 1.00 d . . .
C(8) C 0.1096(8) 0.1980(4) 0.5109(4) 0.020(2) Uani 1.00 d . . .
C(9) C -0.1319(8) 0.1843(4) 0.4973(4) 0.031(2) Uani 1.00 d . . .
C(10) C 0.1186(9) 0.3232(5) 0.5047(4) 0.039(2) Uani 1.00 d . . .
C(11) C 0.1597(9) 0.1261(5) 0.6258(4) 0.035(2) Uani 1.00 d . . .
C(12) C 0.4781(8) -0.1984(4) 0.1278(4) 0.023(2) Uani 1.00 d . . .
C(13) C 0.5862(8) -0.3012(4) 0.2095(4) 0.021(2) Uani 1.00 d . . .
C(14) C 0.5714(8) -0.4192(4) 0.1955(4) 0.020(2) Uani 1.00 d . . .
C(15) C 0.3193(9) -0.4317(4) 0.1978(4) 0.034(2) Uani 1.00 d . . .
C(16) C 0.6605(10) -0.5081(5) 0.2922(4) 0.040(2) Uani 1.00 d . . .
C(17) C 0.7142(9) -0.4415(5) 0.0846(4) 0.035(2) Uani 1.00 d . . .
H(1) H 0.9206 0.2712 0.0941 0.0301 Uiso 1.00 calc . . .
H(2) H 0.2100 0.2821 0.2839 0.0271 Uiso 1.00 calc . . .
H(3) H 0.1262 0.1689 0.2872 0.0271 Uiso 1.00 calc . . .
H(4) H 0.3040 0.0740 0.4361 0.0241 Uiso 1.00 calc . . .
H(5) H 0.4360 0.1750 0.4239 0.0241 Uiso 1.00 calc . . .
H(6) H -0.2427 0.2086 0.5562 0.0373 Uiso 1.00 calc . . .
H(7) H -0.1651 0.2295 0.4262 0.0373 Uiso 1.00 calc . . .
H(8) H -0.1371 0.1065 0.5010 0.0373 Uiso 1.00 calc . . .
H(9) H 0.2683 0.3316 0.5124 0.0470 Uiso 1.00 calc . . .
H(10) H 0.0843 0.3684 0.4338 0.0470 Uiso 1.00 calc . . .
H(11) H 0.0088 0.3475 0.5639 0.0470 Uiso 1.00 calc . . .
H(12) H 0.0468 0.1505 0.6840 0.0425 Uiso 1.00 calc . . .
H(13) H 0.1556 0.0481 0.6296 0.0425 Uiso 1.00 calc . . .
H(14) H 0.3078 0.1349 0.6353 0.0425 Uiso 1.00 calc . . .
H(15) H 0.3159 -0.1975 0.1431 0.0278 Uiso 1.00 calc . . .
H(16) H 0.5358 -0.2069 0.0528 0.0278 Uiso 1.00 calc . . .
H(17) H 0.7447 -0.2949 0.2009 0.0247 Uiso 1.00 calc . . .
H(18) H 0.5126 -0.2966 0.2840 0.0247 Uiso 1.00 calc . . .
H(19) H 0.2289 -0.4200 0.2674 0.0413 Uiso 1.00 calc . . .
H(20) H 0.2614 -0.3767 0.1369 0.0413 Uiso 1.00 calc . . .
H(21) H 0.3124 -0.5062 0.1905 0.0413 Uiso 1.00 calc . . .
H(22) H 0.5718 -0.4955 0.3619 0.0479 Uiso 1.00 calc . . .
H(23) H 0.6486 -0.5819 0.2850 0.0479 Uiso 1.00 calc . . .
H(24) H 0.8171 -0.5027 0.2906 0.0479 Uiso 1.00 calc . . .
H(25) H 0.7021 -0.5159 0.0788 0.0425 Uiso 1.00 calc . . .
H(26) H 0.6587 -0.3866 0.0230 0.0425 Uiso 1.00 calc . . .
H(27) H 0.8708 -0.4360 0.0828 0.0425 Uiso 1.00 calc . . .
H(28) H 0.820(9) -0.077(4) 0.043(4) 0.0212 Uiso 1.00 calc . . .

loop_
_atom_site_aniso_label
_atom_site_aniso_U_11
_atom_site_aniso_U_22
_atom_site_aniso_U_33
_atom_site_aniso_U_12
_atom_site_aniso_U_13
_atom_site_aniso_U_23
N(1) 0.013(3) 0.036(3) 0.018(2) -0.002(2) -0.001(2) -0.009(2)
N(2) 0.010(3) 0.022(3) 0.020(2) 0.001(2) -0.005(2) -0.003(2)
N(3) 0.002(3) 0.038(4) 0.017(3) -0.002(2) 0.003(2) -0.010(2)
N(4) 0.008(3) 0.026(3) 0.019(3) -0.007(2) 0.000(2) -0.006(2)
C(1) 0.009(3) 0.024(4) 0.012(3) 0.008(3) -0.008(3) -0.001(3)
C(2) 0.008(3) 0.025(4) 0.015(3) -0.000(3) 0.001(3) -0.004(3)
C(3) 0.013(4) 0.023(4) 0.017(3) -0.006(3) -0.005(3) 0.001(3)
C(4) 0.013(4) 0.023(4) 0.013(3) 0.003(3) -0.007(3) -0.006(3)
C(5) 0.017(4) 0.039(4) 0.023(3) -0.011(3) -0.001(3) -0.009(3)
C(6) 0.013(3) 0.034(4) 0.020(3) -0.000(3) -0.003(3) -0.009(3)
C(7) 0.008(3) 0.033(4) 0.025(3) -0.007(3) -0.004(2) -0.011(3)
C(8) 0.010(3) 0.037(4) 0.015(3) -0.007(3) -0.001(2) -0.008(3)
C(9) 0.004(3) 0.059(4) 0.027(3) -0.005(3) 0.003(3) -0.007(3)
C(10) 0.029(4) 0.057(5) 0.035(4) -0.002(3) 0.001(3) -0.025(3)
C(11) 0.022(4) 0.060(4) 0.023(3) -0.011(3) -0.001(3) -0.007(3)
C(12) 0.010(3) 0.034(4) 0.023(3) 0.001(3) -0.003(3) -0.004(3)
C(13) 0.007(3) 0.033(4) 0.025(3) -0.008(3) -0.001(3) -0.011(3)
C(14) 0.011(3) 0.032(4) 0.022(3) -0.008(3) -0.007(3) -0.007(3)
C(15) 0.021(4) 0.045(4) 0.042(4) -0.013(3) 0.001(3) -0.016(3)
C(16) 0.038(4) 0.043(4) 0.043(4) -0.008(3) -0.022(3) -0.005(3)
C(17) 0.020(4) 0.046(4) 0.045(4) -0.007(3) 0.002(3) -0.022(3)

loop_
_geom_bond_atom_site_label_1
_geom_bond_atom_site_label_2
_geom_bond_distance
_geom_bond_site_symmetry_1
_geom_bond_site_symmetry_2
_geom_bond_publ_flag
N(1) C(1) 1.354(6) . . yes
N(1) C(5) 1.348(6) . . yes
N(2) C(2) 1.390(6) . . yes
N(2) C(3) 1.332(5) . . yes
N(3) C(3) 1.384(6) . . yes
N(3) C(4) 1.357(6) . . yes
N(4) C(4) 1.333(6) . . yes
N(4) C(5) 1.334(6) . . yes
C(1) C(2) 1.377(6) . . yes
C(1) C(6) 1.507(6) . . yes
C(2) C(4) 1.406(6) . . yes
C(3) C(12) 1.457(6) . . yes
C(6) C(7) 1.530(7) . . yes
C(7) C(8) 1.534(6) . . yes
C(8) C(9) 1.538(7) . . yes
C(8) C(10) 1.528(7) . . yes
C(8) C(11) 1.526(7) . . yes
C(12) C(13) 1.528(7) . . yes
C(13) C(14) 1.522(6) . . yes
C(14) C(15) 1.543(7) . . yes
C(14) C(16) 1.510(7) . . yes
C(14) C(17) 1.525(6) . . yes
N(3) H(28) 0.76(4) . . no
C(5) H(1) 0.950 . . no
C(6) H(2) 0.950 . . no
C(6) H(3) 0.950 . . no
C(7) H(4) 0.950 . . no
C(7) H(5) 0.950 . . no
C(9) H(6) 0.950 . . no
C(9) H(7) 0.950 . . no
C(9) H(8) 0.950 . . no
C(10) H(9) 0.950 . . no
C(10) H(10) 0.950 . . no
C(10) H(11) 0.950 . . no
C(11) H(12) 0.950 . . no
C(11) H(13) 0.950 . . no
C(11) H(14) 0.950 . . no
C(12) H(15) 0.950 . . no
C(12) H(16) 0.950 . . no
C(13) H(17) 0.950 . . no
C(13) H(18) 0.950 . . no
C(15) H(19) 0.950 . . no
C(15) H(20) 0.950 . . no
C(15) H(21) 0.950 . . no
C(16) H(22) 0.950 . . no
C(16) H(23) 0.950 . . no
C(16) H(24) 0.950 . . no
C(17) H(25) 0.950 . . no
C(17) H(26) 0.950 . . no
C(17) H(27) 0.950 . . no

loop_
_cod_related_entry_id
_cod_related_entry_database
_cod_related_entry_code
1 ChemSpider 21155198
